data_4023541
loop_
_publ_author_name
'Kohei Ogawa'
'Shinya Minegishi'
'Koichi Komatsu'
'Toshikazu Kitagawa'

_publ_contact_author_address
;
    Department of Chemistry for Materials, Graduate School of Engineering, 
    Mie University, Tsu, Mie 514-8507, Japan. 
;
_publ_contact_author_email ' kitagawa@chem.mie-u.ac.jp'
_publ_contact_author_fax ' +81-59-231-9416 '
_publ_contact_author_name ' Toshikazu Kitagawa '
_publ_contact_author_phone ' +81-59-231-9416 '
_publ_section_title
;
 Generation and Reaction of a Phenyl-Substituted Cyclopentadienyl
 Cation Annelated with Two Homoadamantene Frameworks
;
_journal_name_full 'Journal of Organic Chemistry'
_journal_page_first 5248
_journal_page_last 5254
_journal_paper_doi 10.1021/jo800340g
_journal_volume 73
_journal_year 2008
_chemical_formula_moiety 'C29 H33, F6 Sb'
_chemical_formula_sum 'C29 H33 F6 Sb'
_chemical_formula_weight 617.30
_chemical_name_systematic
; 
 ? 
;
_space_group_IT_number 14
_symmetry_cell_setting monoclinic
_symmetry_Int_Tables_number 14
_symmetry_space_group_name_Hall '-P 2yn'
_symmetry_space_group_name_H-M 'P 1 21/n 1'
_atom_sites_solution_hydrogens geom
_atom_sites_solution_primary direct
_atom_sites_solution_secondary difmap
_audit_creation_method SHELXL-97
_cell_angle_alpha 90.00
_cell_angle_beta 100.848(2)
_cell_angle_gamma 90.00
_cell_formula_units_Z 4
_cell_length_a 10.0120(13)
_cell_length_b 21.486(3)
_cell_length_c 11.6831(16)
_cell_measurement_temperature 100(2)
_cell_volume 2468.3(6)
_computing_cell_refinement 'Bruker SMART'
_computing_data_collection 'Bruker SMART'
_computing_data_reduction 'Bruker SHELXTL'
_computing_molecular_graphics 'Bruker SHELXTL'
_computing_publication_material 'Bruker SHELXTL'
_computing_structure_refinement 'SHELXL-97 (Sheldrick, 1997)'
_computing_structure_solution 'SHELXS-97 (Sheldrick, 1990)'
_diffrn_ambient_temperature 100(2)
_diffrn_measured_fraction_theta_full 1.000
_diffrn_measured_fraction_theta_max 1.000
_diffrn_measurement_device_type 'CCD area detector'
_diffrn_measurement_method 'phi and omega scans'
_diffrn_radiation_monochromator graphite
_diffrn_radiation_source 'fine-focus sealed tube'
_diffrn_radiation_type MoK\a
_diffrn_radiation_wavelength 0.71073
_diffrn_reflns_av_R_equivalents 0.0423
_diffrn_reflns_av_sigmaI/netI 0.0549
_diffrn_reflns_limit_h_max 11
_diffrn_reflns_limit_h_min -11
_diffrn_reflns_limit_k_max 17
_diffrn_reflns_limit_k_min -25
_diffrn_reflns_limit_l_max 12
_diffrn_reflns_limit_l_min -13
_diffrn_reflns_number 12263
_diffrn_reflns_theta_full 25.00
_diffrn_reflns_theta_max 25.00
_diffrn_reflns_theta_min 2.01
_exptl_absorpt_coefficient_mu 1.180
_exptl_absorpt_correction_T_max 0.8911
_exptl_absorpt_correction_T_min 0.8911
_exptl_absorpt_correction_type empirical
_exptl_crystal_colour 'reddish orange'
_exptl_crystal_density_diffrn 1.661
_exptl_crystal_density_method 'not measured'
_exptl_crystal_description prism
_exptl_crystal_F_000 1248
_exptl_crystal_size_max 0.10
_exptl_crystal_size_mid 0.10
_exptl_crystal_size_min 0.10
_refine_diff_density_max 1.335
_refine_diff_density_min -0.810
_refine_diff_density_rms 0.100
_refine_ls_extinction_method none
_refine_ls_goodness_of_fit_ref 1.061
_refine_ls_hydrogen_treatment constr
_refine_ls_matrix_type full
_refine_ls_number_parameters 325
_refine_ls_number_reflns 4333
_refine_ls_number_restraints 0
_refine_ls_restrained_S_all 1.061
_refine_ls_R_factor_all 0.0558
_refine_ls_R_factor_gt 0.0378
_refine_ls_shift/su_max 0.001
_refine_ls_shift/su_mean 0.000
_refine_ls_structure_factor_coef Fsqd
_refine_ls_weighting_details 'calc w=1/[\s^2^(Fo^2^)+(0.0300P)^2^+0.0000P] where P=(Fo^2^+2Fc^2^)/3'
_refine_ls_weighting_scheme calc
_refine_ls_wR_factor_gt 0.0726
_refine_ls_wR_factor_ref 0.0759
_reflns_number_gt 3396
_reflns_number_total 4333
_reflns_threshold_expression >2sigma(I)
_cod_data_source_file jo800340g-File004.cif
_cod_data_source_block 8+B(C6F5)4-
_cod_depositor_comments
;
The following automatic conversions were performed:
'_symmetry_cell_setting' value 'Monoclinic' changed to 'monoclinic'
according to '/home/saulius/struct/CIF-dictionaries/cif_core.dic'
dictionary named 'cif_core.dic' version 2.4.1 from 2010-06-29.

Automatic conversion script
Id: cif_fix_enum 1527 2010-12-29 10:47:43Z saulius 
;
_cod_original_sg_symbol_H-M 'P 21/n'
_cod_database_code 4023541

loop_
_symmetry_equiv_pos_as_xyz
'x, y, z'
'-x+1/2, y+1/2, -z+1/2'
'-x, -y, -z'
'x-1/2, -y-1/2, z-1/2'

loop_
_atom_site_label
_atom_site_type_symbol
_atom_site_fract_x
_atom_site_fract_y
_atom_site_fract_z
_atom_site_U_iso_or_equiv
_atom_site_adp_type
_atom_site_occupancy
_atom_site_symmetry_multiplicity
_atom_site_calc_flag
_atom_site_refinement_flags
_atom_site_disorder_assembly
_atom_site_disorder_group
Sb1 Sb 0.23104(3) 0.166805(13) 0.01040(2) 0.02097(10) Uani 1 1 d . . .
F1 F 0.3931(2) 0.20940(11) 0.0047(2) 0.0365(6) Uani 1 1 d . . .
F5 F 0.1400(2) 0.21435(11) -0.1149(2) 0.0387(7) Uani 1 1 d . . .
F3 F 0.1865(3) 0.22514(11) 0.1145(2) 0.0453(7) Uani 1 1 d . . .
F4 F 0.0712(2) 0.12260(12) 0.0161(2) 0.0364(6) Uani 1 1 d . . .
F2 F 0.3227(2) 0.11894(11) 0.1345(2) 0.0381(7) Uani 1 1 d . . .
F6 F 0.2729(3) 0.10760(11) -0.0946(2) 0.0420(7) Uani 1 1 d . . .
C17 C 1.0016(4) 0.09155(18) 0.2825(3) 0.0236(9) Uani 1 1 d . . .
H17A H 1.0594 0.1051 0.2271 0.028 Uiso 1 1 calc R . .
H17B H 1.0549 0.0623 0.3387 0.028 Uiso 1 1 calc R . .
C8 C 0.7558(3) 0.15805(17) -0.0466(3) 0.0159(8) Uani 1 1 d . . .
C10 C 0.7925(4) 0.10522(17) 0.1322(3) 0.0176(9) Uani 1 1 d . . .
C16 C 0.8753(4) 0.05880(18) 0.2164(3) 0.0214(9) Uani 1 1 d . . .
H16 H 0.9035 0.0232 0.1711 0.026 Uiso 1 1 calc R . .
C12 C 0.6705(4) 0.14030(19) 0.1724(4) 0.0245(10) Uani 1 1 d . . .
H12 H 0.5899 0.1483 0.1092 0.029 Uiso 1 1 calc R . .
C7 C 0.7797(4) 0.20361(18) 0.0410(3) 0.0168(9) Uani 1 1 d . . .
C11 C 0.8023(4) 0.17328(17) 0.1566(3) 0.0183(9) Uani 1 1 d . . .
C29 C 0.5821(4) 0.03721(18) -0.1190(3) 0.0213(9) Uani 1 1 d . . .
H29A H 0.5567 -0.0068 -0.1358 0.026 Uiso 1 1 calc R . .
H29B H 0.5240 0.0535 -0.0661 0.026 Uiso 1 1 calc R . .
C5 C 0.8363(4) 0.36545(19) -0.0590(3) 0.0212(9) Uani 1 1 d . . .
H5 H 0.8751 0.3859 -0.1170 0.025 Uiso 1 1 calc R . .
C25 C 0.7936(4) 0.06639(19) -0.2566(3) 0.0254(10) Uani 1 1 d . . .
H25 H 0.8535 0.0514 -0.3103 0.030 Uiso 1 1 calc R . .
C3 C 0.7235(4) 0.37065(18) 0.1046(3) 0.0200(9) Uani 1 1 d . . .
H3 H 0.6848 0.3946 0.1585 0.024 Uiso 1 1 calc R . .
C27 C 0.7327(4) 0.03992(17) -0.0556(3) 0.0199(9) Uani 1 1 d . . .
H27 H 0.7478 0.0057 0.0035 0.024 Uiso 1 1 calc R . .
C20 C 0.9011(4) 0.19838(18) 0.2609(3) 0.0217(9) Uani 1 1 d . . .
H20A H 0.8535 0.2294 0.3014 0.026 Uiso 1 1 calc R . .
H20B H 0.9762 0.2200 0.2330 0.026 Uiso 1 1 calc R . .
C18 C 0.9610(4) 0.14807(17) 0.3476(3) 0.0210(9) Uani 1 1 d . . .
H18 H 1.0456 0.1653 0.3966 0.025 Uiso 1 1 calc R . .
C13 C 0.6376(4) 0.1259(2) 0.2901(4) 0.0277(10) Uani 1 1 d . . .
H13A H 0.5510 0.1025 0.2786 0.033 Uiso 1 1 calc R . .
H13B H 0.6230 0.1657 0.3288 0.033 Uiso 1 1 calc R . .
C15 C 0.7927(4) 0.03414(19) 0.3036(4) 0.0264(10) Uani 1 1 d . . .
H15A H 0.8493 0.0054 0.3588 0.032 Uiso 1 1 calc R . .
H15B H 0.7130 0.0107 0.2620 0.032 Uiso 1 1 calc R . .
C21 C 0.7115(4) 0.16809(18) -0.1767(3) 0.0187(8) Uani 1 1 d . . .
H21 H 0.7130 0.2138 -0.1923 0.022 Uiso 1 1 calc R . .
C26 C 0.8307(4) 0.02921(19) -0.1424(4) 0.0249(10) Uani 1 1 d . . .
H26A H 0.9240 0.0407 -0.1035 0.030 Uiso 1 1 calc R . .
H26B H 0.8311 -0.0157 -0.1615 0.030 Uiso 1 1 calc R . .
C9 C 0.7616(3) 0.09952(17) 0.0063(3) 0.0162(8) Uani 1 1 d . . .
C23 C 0.5529(4) 0.07388(18) -0.2326(3) 0.0231(10) Uani 1 1 d . . .
H23 H 0.4573 0.0644 -0.2715 0.028 Uiso 1 1 calc R . .
C6 C 0.8350(4) 0.30141(19) -0.0544(3) 0.0205(9) Uani 1 1 d . . .
H6 H 0.8737 0.2779 -0.1089 0.025 Uiso 1 1 calc R . .
C1 C 0.7771(4) 0.27068(18) 0.0300(3) 0.0172(9) Uani 1 1 d . . .
C24 C 0.6463(4) 0.0514(2) -0.3133(4) 0.0294(10) Uani 1 1 d . . .
H24A H 0.6227 0.0725 -0.3898 0.035 Uiso 1 1 calc R . .
H24B H 0.6355 0.0060 -0.3261 0.035 Uiso 1 1 calc R . .
C14 C 0.7443(4) 0.08894(19) 0.3711(4) 0.0265(10) Uani 1 1 d . . .
H14 H 0.7002 0.0710 0.4337 0.032 Uiso 1 1 calc R . .
C19 C 0.8666(4) 0.1272(2) 0.4304(3) 0.0265(10) Uani 1 1 d . . .
H19A H 0.9201 0.1021 0.4941 0.032 Uiso 1 1 calc R . .
H19B H 0.8333 0.1645 0.4660 0.032 Uiso 1 1 calc R . .
C2 C 0.7223(4) 0.30669(19) 0.1102(3) 0.0200(9) Uani 1 1 d . . .
H2 H 0.6838 0.2867 0.1689 0.024 Uiso 1 1 calc R . .
C28 C 0.8120(4) 0.13595(18) -0.2445(3) 0.0230(9) Uani 1 1 d . . .
H28A H 0.8004 0.1545 -0.3233 0.028 Uiso 1 1 calc R . .
H28B H 0.9061 0.1447 -0.2039 0.028 Uiso 1 1 calc R . .
C22 C 0.5654(4) 0.14447(18) -0.2197(3) 0.0210(9) Uani 1 1 d . . .
H22A H 0.5080 0.1585 -0.1643 0.025 Uiso 1 1 calc R . .
H22B H 0.5292 0.1639 -0.2961 0.025 Uiso 1 1 calc R . .
C4 C 0.7813(4) 0.40001(19) 0.0204(3) 0.0204(9) Uani 1 1 d . . .
H4 H 0.7832 0.4442 0.0172 0.024 Uiso 1 1 calc R . .

loop_
_atom_site_aniso_label
_atom_site_aniso_U_11
_atom_site_aniso_U_22
_atom_site_aniso_U_33
_atom_site_aniso_U_23
_atom_site_aniso_U_13
_atom_site_aniso_U_12
Sb1 0.01673(14) 0.02568(16) 0.02179(15) 0.00293(13) 0.00689(10) 0.00222(13)
F1 0.0237(13) 0.0423(17) 0.0436(16) 0.0112(12) 0.0066(12) -0.0078(12)
F5 0.0332(14) 0.0448(17) 0.0361(16) 0.0188(12) 0.0015(12) 0.0089(12)
F3 0.0558(18) 0.0416(17) 0.0431(17) -0.0141(13) 0.0209(15) 0.0032(14)
F4 0.0194(13) 0.0525(18) 0.0373(15) 0.0080(12) 0.0049(12) -0.0094(12)
F2 0.0317(14) 0.0423(17) 0.0367(16) 0.0181(12) -0.0032(12) -0.0014(12)
F6 0.0484(17) 0.0387(16) 0.0437(17) -0.0074(12) 0.0207(14) 0.0055(13)
C17 0.021(2) 0.024(2) 0.025(2) 0.0043(18) 0.0021(19) 0.0040(18)
C8 0.0111(18) 0.018(2) 0.019(2) -0.0009(16) 0.0036(16) -0.0009(16)
C10 0.016(2) 0.018(2) 0.020(2) -0.0012(17) 0.0067(17) -0.0023(17)
C16 0.023(2) 0.018(2) 0.024(2) 0.0003(17) 0.0051(19) 0.0031(18)
C12 0.018(2) 0.028(2) 0.028(2) 0.0008(19) 0.0057(19) 0.0051(18)
C7 0.0089(18) 0.019(2) 0.023(2) 0.0024(17) 0.0044(16) 0.0000(16)
C11 0.0163(19) 0.016(2) 0.023(2) 0.0009(17) 0.0052(17) 0.0023(17)
C29 0.021(2) 0.018(2) 0.025(2) 0.0014(17) 0.0045(18) -0.0028(17)
C5 0.018(2) 0.025(3) 0.020(2) 0.0021(18) 0.0022(18) -0.0031(18)
C25 0.030(2) 0.024(3) 0.025(2) -0.0046(18) 0.015(2) 0.0048(19)
C3 0.017(2) 0.022(3) 0.020(2) -0.0045(17) 0.0019(18) 0.0002(18)
C27 0.022(2) 0.019(2) 0.019(2) 0.0012(17) 0.0037(17) 0.0022(17)
C20 0.023(2) 0.023(2) 0.018(2) -0.0004(17) 0.0019(18) -0.0021(18)
C18 0.019(2) 0.022(2) 0.021(2) -0.0011(17) -0.0003(18) -0.0009(17)
C13 0.020(2) 0.038(3) 0.029(3) -0.002(2) 0.013(2) 0.000(2)
C15 0.028(2) 0.024(3) 0.026(2) 0.0041(19) 0.001(2) -0.0057(19)
C21 0.021(2) 0.019(2) 0.0155(19) -0.0006(18) 0.0022(16) -0.0015(19)
C26 0.023(2) 0.022(2) 0.031(3) -0.0050(18) 0.010(2) 0.0037(18)
C9 0.0081(19) 0.019(2) 0.023(2) -0.0007(17) 0.0076(17) 0.0023(16)
C23 0.022(2) 0.025(2) 0.021(2) 0.0009(18) 0.0005(19) -0.0055(18)
C6 0.017(2) 0.026(3) 0.019(2) -0.0027(18) 0.0030(18) 0.0007(18)
C1 0.0107(19) 0.020(2) 0.019(2) -0.0011(16) -0.0005(17) 0.0011(16)
C24 0.040(3) 0.028(3) 0.020(2) -0.0053(19) 0.006(2) -0.004(2)
C14 0.027(2) 0.030(3) 0.025(2) 0.0067(19) 0.011(2) -0.003(2)
C19 0.028(2) 0.032(3) 0.019(2) 0.0003(18) 0.0047(19) -0.001(2)
C2 0.015(2) 0.025(2) 0.019(2) 0.0017(17) -0.0007(18) -0.0022(17)
C28 0.021(2) 0.026(2) 0.023(2) 0.0002(18) 0.0073(19) 0.0011(18)
C22 0.017(2) 0.025(2) 0.020(2) 0.0011(17) 0.0008(18) 0.0004(17)
C4 0.018(2) 0.015(2) 0.026(2) -0.0005(17) -0.0031(19) -0.0012(17)

loop_
_atom_type_symbol
_atom_type_description
_atom_type_scat_dispersion_real
_atom_type_scat_dispersion_imag
_atom_type_scat_source
C C 0.0033 0.0016 'International Tables Vol C Tables 4.2.6.8 and 6.1.1.4'
H H 0.0000 0.0000 'International Tables Vol C Tables 4.2.6.8 and 6.1.1.4'
F F 0.0171 0.0103 'International Tables Vol C Tables 4.2.6.8 and 6.1.1.4'
Sb Sb -0.5866 1.5461 'International Tables Vol C Tables 4.2.6.8 and 6.1.1.4'

loop_
_geom_angle_atom_site_label_1
_geom_angle_atom_site_label_2
_geom_angle_atom_site_label_3
_geom_angle
_geom_angle_site_symmetry_1
_geom_angle_site_symmetry_3
_geom_angle_publ_flag
F3 Sb1 F6 179.05(12) . . ?
F3 Sb1 F2 90.36(12) . . ?
F6 Sb1 F2 89.81(12) . . ?
F3 Sb1 F4 90.41(11) . . ?
F6 Sb1 F4 88.65(11) . . ?
F2 Sb1 F4 89.51(10) . . ?
F3 Sb1 F5 90.13(12) . . ?
F6 Sb1 F5 89.69(11) . . ?
F2 Sb1 F5 179.48(12) . . ?
F4 Sb1 F5 90.62(11) . . ?
F3 Sb1 F1 90.57(11) . . ?
F6 Sb1 F1 90.37(11) . . ?
F2 Sb1 F1 89.69(10) . . ?
F4 Sb1 F1 178.74(11) . . ?
F5 Sb1 F1 90.17(10) . . ?
C16 C17 C18 110.3(3) . . ?
C9 C8 C7 108.5(3) . . ?
C9 C8 C21 123.4(3) . . ?
C7 C8 C21 127.5(3) . . ?
C9 C10 C11 105.7(3) . . ?
C9 C10 C16 125.7(3) . . ?
C11 C10 C16 120.6(3) . . ?
C9 C10 C12 108.2(3) . . ?
C11 C10 C12 60.1(2) . . ?
C16 C10 C12 118.4(3) . . ?
C15 C16 C17 108.9(3) . . ?
C15 C16 C10 111.1(3) . . ?
C17 C16 C10 108.8(3) . . ?
C13 C12 C11 122.9(4) . . ?
C13 C12 C10 119.2(3) . . ?
C11 C12 C10 57.0(2) . . ?
C8 C7 C1 129.2(4) . . ?
C8 C7 C11 109.6(3) . . ?
C1 C7 C11 121.2(3) . . ?
C7 C11 C10 105.3(3) . . ?
C7 C11 C20 122.8(3) . . ?
C10 C11 C20 120.8(3) . . ?
C7 C11 C12 108.9(3) . . ?
C10 C11 C12 62.9(2) . . ?
C20 C11 C12 120.8(3) . . ?
C23 C29 C27 114.0(3) . . ?
C6 C5 C4 120.2(4) . . ?
C28 C25 C24 109.8(3) . . ?
C28 C25 C26 115.3(3) . . ?
C24 C25 C26 108.8(3) . . ?
C2 C3 C4 119.8(4) . . ?
C9 C27 C29 110.5(3) . . ?
C9 C27 C26 111.0(3) . . ?
C29 C27 C26 111.0(3) . . ?
C11 C20 C18 113.4(3) . . ?
C20 C18 C17 109.9(3) . . ?
C20 C18 C19 114.4(3) . . ?
C17 C18 C19 109.4(3) . . ?
C12 C13 C14 115.4(3) . . ?
C16 C15 C14 109.8(3) . . ?
C8 C21 C22 111.2(3) . . ?
C8 C21 C28 110.6(3) . . ?
C22 C21 C28 110.7(3) . . ?
C25 C26 C27 114.1(3) . . ?
C8 C9 C10 110.8(3) . . ?
C8 C9 C27 125.3(3) . . ?
C10 C9 C27 123.8(3) . . ?
C29 C23 C22 115.4(3) . . ?
C29 C23 C24 109.6(3) . . ?
C22 C23 C24 109.1(3) . . ?
C5 C6 C1 120.4(4) . . ?
C6 C1 C2 118.4(4) . . ?
C6 C1 C7 122.0(3) . . ?
C2 C1 C7 119.5(3) . . ?
C23 C24 C25 108.5(3) . . ?
C13 C14 C19 114.4(3) . . ?
C13 C14 C15 109.5(3) . . ?
C19 C14 C15 109.9(3) . . ?
C14 C19 C18 113.9(3) . . ?
C3 C2 C1 120.7(4) . . ?
C25 C28 C21 114.1(3) . . ?
C23 C22 C21 114.5(3) . . ?
C5 C4 C3 120.4(4) . . ?

loop_
_geom_bond_atom_site_label_1
_geom_bond_atom_site_label_2
_geom_bond_distance
_geom_bond_site_symmetry_2
_geom_bond_publ_flag
Sb1 F3 1.858(2) . ?
Sb1 F6 1.868(2) . ?
Sb1 F2 1.871(2) . ?
Sb1 F4 1.873(2) . ?
Sb1 F5 1.874(2) . ?
Sb1 F1 1.875(2) . ?
C17 C16 1.524(5) . ?
C17 C18 1.528(5) . ?
C8 C9 1.398(5) . ?
C8 C7 1.404(5) . ?
C8 C21 1.517(5) . ?
C10 C9 1.450(5) . ?
C10 C11 1.490(5) . ?
C10 C16 1.530(5) . ?
C10 C12 1.580(5) . ?
C16 C15 1.523(5) . ?
C12 C13 1.506(5) . ?
C12 C11 1.539(5) . ?
C7 C1 1.447(5) . ?
C7 C11 1.478(5) . ?
C11 C20 1.516(5) . ?
C29 C23 1.524(5) . ?
C29 C27 1.551(5) . ?
C5 C6 1.377(5) . ?
C5 C4 1.381(5) . ?
C25 C28 1.509(5) . ?
C25 C24 1.533(6) . ?
C25 C26 1.539(5) . ?
C3 C2 1.376(5) . ?
C3 C4 1.384(5) . ?
C27 C9 1.472(5) . ?
C27 C26 1.555(5) . ?
C20 C18 1.525(5) . ?
C18 C19 1.541(5) . ?
C13 C14 1.513(6) . ?
C15 C14 1.545(5) . ?
C21 C22 1.540(5) . ?
C21 C28 1.554(5) . ?
C23 C22 1.527(5) . ?
C23 C24 1.527(5) . ?
C6 C1 1.400(5) . ?
C1 C2 1.404(5) . ?
C14 C19 1.528(6) . ?
